data_1549197
loop_
_publ_author_name
'Ullmann, Steve'
'Schnorr, Ren\'e'
'Laube, Christian'
'Abel, Bernd'
'Kersting, Berthold'

_publ_section_title
;
 Photoluminescence properties of tetrahedral zinc(ii) complexes supported
 by calix[4]arene-based salicylaldiminato ligands.
;
_journal_issue 16
_journal_name_full 'Dalton transactions (Cambridge, England : 2003)'
_journal_page_first 5801
_journal_page_last 5811
_journal_paper_doi 10.1039/c8dt00757h
_journal_volume 47
_journal_year 2018
_chemical_formula_sum 'C57 H74 N2 O8 Zn'
_chemical_formula_weight 980.55
_space_group_crystal_system orthorhombic
_space_group_IT_number 61
_space_group_name_Hall '-P 2ac 2ab'
_space_group_name_H-M_alt 'P b c a'
_symmetry_space_group_name_Hall '-P 2ac 2ab'
_symmetry_space_group_name_H-M 'P b c a'
_atom_sites_solution_hydrogens mixed
_audit_creation_method SHELXL-2014/8
_audit_update_record
;
2018-02-20 deposited with the CCDC.
2018-04-04 downloaded from the CCDC.
;
_cell_angle_alpha 90
_cell_angle_beta 90
_cell_angle_gamma 90
_cell_formula_units_Z 8
_cell_length_a 13.9091(5)
_cell_length_b 26.4208(8)
_cell_length_c 28.6342(10)
_cell_measurement_reflns_used 24280
_cell_measurement_temperature 180(2)
_cell_measurement_theta_max 28.96
_cell_measurement_theta_min 2.96
_cell_volume 10522.8(6)
_computing_structure_refinement 'SHELXL-2014/8 (Sheldrick, 2014)'
_diffrn_ambient_temperature 180(2)
_diffrn_measured_fraction_theta_full 0.999
_diffrn_measured_fraction_theta_max 0.999
_diffrn_measurement_device_type 'STOE IPDS-2'
_diffrn_radiation_monochromator graphite
_diffrn_radiation_source 'fine-focus sealed tube'
_diffrn_radiation_type MoK\a
_diffrn_radiation_wavelength 0.71073
_diffrn_reflns_av_R_equivalents 0.0933
_diffrn_reflns_av_unetI/netI 0.0613
_diffrn_reflns_Laue_measured_fraction_full 0.999
_diffrn_reflns_Laue_measured_fraction_max 0.999
_diffrn_reflns_limit_h_max 15
_diffrn_reflns_limit_h_min -17
_diffrn_reflns_limit_k_max 29
_diffrn_reflns_limit_k_min -33
_diffrn_reflns_limit_l_max 35
_diffrn_reflns_limit_l_min -36
_diffrn_reflns_number 42802
_diffrn_reflns_point_group_measured_fraction_full 0.999
_diffrn_reflns_point_group_measured_fraction_max 0.999
_diffrn_reflns_theta_full 25.242
_diffrn_reflns_theta_max 27.000
_diffrn_reflns_theta_min 1.698
_exptl_absorpt_coefficient_mu 0.522
_exptl_crystal_density_diffrn 1.238
_exptl_crystal_description block
_exptl_crystal_F_000 4192
_exptl_crystal_size_max 0.500
_exptl_crystal_size_mid 0.480
_exptl_crystal_size_min 0.420
_refine_diff_density_max 0.641
_refine_diff_density_min -0.774
_refine_diff_density_rms 0.058
_refine_ls_extinction_coef 0.00106(11)
_refine_ls_extinction_expression Fc^*^=kFc[1+0.001xFc^2^\l^3^/sin(2\q)]^-1/4^
_refine_ls_extinction_method 'SHELXL-2014/8 (Sheldrick 2014'
_refine_ls_goodness_of_fit_ref 0.978
_refine_ls_hydrogen_treatment mixed
_refine_ls_matrix_type full
_refine_ls_number_parameters 629
_refine_ls_number_reflns 11469
_refine_ls_number_restraints 0
_refine_ls_restrained_S_all 0.978
_refine_ls_R_factor_all 0.0648
_refine_ls_R_factor_gt 0.0437
_refine_ls_shift/su_max 0.001
_refine_ls_shift/su_mean 0.000
_refine_ls_structure_factor_coef Fsqd
_refine_ls_weighting_details 'w=1/[\s^2^(Fo^2^)+(0.0583P)^2^] where P=(Fo^2^+2Fc^2^)/3'
_refine_ls_weighting_scheme calc
_refine_ls_wR_factor_gt 0.1075
_refine_ls_wR_factor_ref 0.1146
_reflns_Friedel_coverage 0.000
_reflns_number_gt 8126
_reflns_number_total 11469
_reflns_threshold_expression 'I > 2\s(I)'
_cod_data_source_file c8dt00757h2.cif
_cod_data_source_block ip2_1886
_cod_depositor_comments 'Adding full bibliography for 1549196--1549197.cif.'
_cod_database_code 1549197
_shelx_shelxl_version_number 2014/8
_shelx_space_group_comment
;
The symmetry employed for this shelxl refinement is uniquely defined
by the following loop, which should always be used as a source of
symmetry information in preference to the above space-group names.
They are only intended as comments.
;
_shelx_estimated_absorpt_t_min 0.780
_shelx_estimated_absorpt_t_max 0.811

loop_
_space_group_symop_operation_xyz
'x, y, z'
'-x+1/2, -y, z+1/2'
'x+1/2, -y+1/2, -z'
'-x, y+1/2, -z+1/2'
'-x, -y, -z'
'x-1/2, y, -z-1/2'
'-x-1/2, y-1/2, z'
'x, -y-1/2, z-1/2'

loop_
_atom_site_label
_atom_site_type_symbol
_atom_site_fract_x
_atom_site_fract_y
_atom_site_fract_z
_atom_site_U_iso_or_equiv
_atom_site_adp_type
_atom_site_occupancy
_atom_site_site_symmetry_order
_atom_site_calc_flag
_atom_site_refinement_flags_posn
_atom_site_refinement_flags_adp
C1 C 0.79332(13) 0.39121(8) 0.17200(6) 0.0301(4) Uani 1 1 d . .
C2 C 0.78367(15) 0.33967(8) 0.19495(7) 0.0359(4) Uani 1 1 d . .
H2A H 0.8433 0.3204 0.1886 0.043 Uiso 1 1 calc R U
H2B H 0.7802 0.3449 0.2291 0.043 Uiso 1 1 calc R U
C3 C 0.69939(15) 0.30687(8) 0.18086(6) 0.0330(4) Uani 1 1 d . .
C4 C 0.71464(18) 0.25648(9) 0.16766(7) 0.0408(5) Uani 1 1 d . .
H4 H 0.7783 0.2434 0.1666 0.049 Uiso 1 1 calc R U
C5 C 0.63819(19) 0.22555(9) 0.15612(8) 0.0457(6) Uani 1 1 d . .
H5 H 0.6493 0.1912 0.1479 0.055 Uiso 1 1 calc R U
C6 C 0.54581(18) 0.24446(9) 0.15653(7) 0.0413(5) Uani 1 1 d . .
H6 H 0.4939 0.2232 0.1476 0.050 Uiso 1 1 calc R U
C7 C 0.52733(15) 0.29433(8) 0.16980(6) 0.0349(4) Uani 1 1 d . .
C8 C 0.42474(16) 0.31311(9) 0.17079(7) 0.0397(5) Uani 1 1 d . .
H8A H 0.4057 0.3167 0.2039 0.048 Uiso 1 1 calc R U
H8B H 0.3837 0.2863 0.1572 0.048 Uiso 1 1 calc R U
C9 C 0.40034(14) 0.36235(8) 0.14623(7) 0.0346(4) Uani 1 1 d . .
C10 C 0.33809(16) 0.39663(10) 0.16753(8) 0.0441(5) Uani 1 1 d . .
H10 H 0.3144 0.3894 0.1979 0.053 Uiso 1 1 calc R U
C11 C 0.30987(16) 0.44071(10) 0.14589(9) 0.0478(6) Uani 1 1 d . .
H11 H 0.2677 0.4635 0.1614 0.057 Uiso 1 1 calc R U
C12 C 0.34297(15) 0.45169(9) 0.10161(8) 0.0428(5) Uani 1 1 d . .
H12 H 0.3232 0.4820 0.0866 0.051 Uiso 1 1 calc R U
C13 C 0.40497(14) 0.41873(8) 0.07875(7) 0.0345(4) Uani 1 1 d . .
C14 C 0.43573(15) 0.43002(9) 0.02891(7) 0.0397(5) Uani 1 1 d . .
H14A H 0.3981 0.4074 0.0083 0.048 Uiso 1 1 calc R U
H14B H 0.4148 0.4650 0.0219 0.048 Uiso 1 1 calc R U
C15 C 0.54013(15) 0.42582(8) 0.01385(7) 0.0336(4) Uani 1 1 d . .
C16 C 0.55851(17) 0.41048(8) -0.03198(7) 0.0392(5) Uani 1 1 d . .
H16 H 0.5063 0.4005 -0.0513 0.047 Uiso 1 1 calc R U
C17 C 0.65032(17) 0.40937(9) -0.04996(7) 0.0412(5) Uani 1 1 d . .
H17 H 0.6609 0.3990 -0.0813 0.049 Uiso 1 1 calc R U
C18 C 0.72684(16) 0.42348(8) -0.02210(7) 0.0371(5) Uani 1 1 d . .
H18 H 0.7901 0.4232 -0.0346 0.045 Uiso 1 1 calc R U
C19 C 0.71260(15) 0.43820(8) 0.02432(6) 0.0321(4) Uani 1 1 d . .
C20 C 0.80085(15) 0.45447(9) 0.05183(7) 0.0384(5) Uani 1 1 d . .
H20A H 0.8570 0.4364 0.0386 0.046 Uiso 1 1 calc R U
H20B H 0.8109 0.4910 0.0459 0.046 Uiso 1 1 calc R U
C21 C 0.80225(13) 0.44654(8) 0.10405(7) 0.0326(4) Uani 1 1 d . .
C22 C 0.81232(15) 0.48789(8) 0.13360(8) 0.0394(5) Uani 1 1 d . .
H22 H 0.8192 0.5208 0.1207 0.047 Uiso 1 1 calc R U
C23 C 0.81253(15) 0.48179(9) 0.18169(8) 0.0410(5) Uani 1 1 d . .
H23 H 0.8198 0.5103 0.2016 0.049 Uiso 1 1 calc R U
C24 C 0.80217(14) 0.43412(9) 0.20025(7) 0.0366(5) Uani 1 1 d . .
H24 H 0.8010 0.4302 0.2332 0.044 Uiso 1 1 calc R U
C25 C 0.79639(13) 0.39855(7) 0.12393(6) 0.0281(4) Uani 1 1 d . .
C26 C 0.61861(14) 0.43874(8) 0.04160(6) 0.0305(4) Uani 1 1 d . .
C27 C 0.43308(13) 0.37470(8) 0.10160(6) 0.0300(4) Uani 1 1 d . .
C28 C 0.60531(14) 0.32423(7) 0.18330(6) 0.0306(4) Uani 1 1 d . .
C29 C 0.86775(16) 0.32280(9) 0.09281(7) 0.0381(5) Uani 1 1 d . .
H29A H 0.8433 0.2880 0.0975 0.046 Uiso 1 1 calc R U
H29B H 0.9113 0.3308 0.1191 0.046 Uiso 1 1 calc R U
C30 C 0.92376(15) 0.32491(9) 0.04784(7) 0.0378(5) Uani 1 1 d . .
H30A H 0.9491 0.3596 0.0435 0.045 Uiso 1 1 calc R U
H30B H 0.9793 0.3016 0.0500 0.045 Uiso 1 1 calc R U
C31 C 0.88852(14) 0.33188(8) -0.03225(7) 0.0325(4) Uani 1 1 d . .
C32 C 0.84382(14) 0.32487(7) -0.07757(6) 0.0302(4) Uani 1 1 d . .
C33 C 0.88415(15) 0.35508(8) -0.11350(7) 0.0334(4) Uani 1 1 d . .
H33 H 0.9372 0.3763 -0.1063 0.040 Uiso 1 1 calc R U
C34 C 0.84941(16) 0.35474(8) -0.15815(7) 0.0357(4) Uani 1 1 d . .
C35 C 0.76909(16) 0.32341(8) -0.16656(7) 0.0365(5) Uani 1 1 d . .
H35 H 0.7434 0.3230 -0.1973 0.044 Uiso 1 1 calc R U
C36 C 0.72499(15) 0.29315(8) -0.13342(7) 0.0331(4) Uani 1 1 d . .
C37 C 0.76366(14) 0.29336(7) -0.08685(6) 0.0302(4) Uani 1 1 d . .
C38 C 0.89121(18) 0.38658(9) -0.19808(8) 0.0461(6) Uani 1 1 d . .
C39 C 0.8180(2) 0.42603(12) -0.21309(11) 0.0731(9) Uani 1 1 d . .
H39A H 0.8048 0.4489 -0.1870 0.110 Uiso 1 1 calc R U
H39B H 0.7583 0.4091 -0.2225 0.110 Uiso 1 1 calc R U
H39C H 0.8436 0.4454 -0.2395 0.110 Uiso 1 1 calc R U
C40 C 0.9831(2) 0.41343(12) -0.18375(10) 0.0671(8) Uani 1 1 d . .
H40A H 1.0079 0.4330 -0.2102 0.101 Uiso 1 1 calc R U
H40B H 1.0311 0.3883 -0.1741 0.101 Uiso 1 1 calc R U
H40C H 0.9697 0.4363 -0.1576 0.101 Uiso 1 1 calc R U
C41 C 0.9148(2) 0.35128(12) -0.23942(9) 0.0687(8) Uani 1 1 d . .
H41A H 0.9427 0.3711 -0.2650 0.103 Uiso 1 1 calc R U
H41B H 0.8558 0.3348 -0.2502 0.103 Uiso 1 1 calc R U
H41C H 0.9611 0.3255 -0.2293 0.103 Uiso 1 1 calc R U
C42 C 0.63497(16) 0.26259(9) -0.14523(7) 0.0376(5) Uani 1 1 d . .
C43 C 0.54929(16) 0.28451(10) -0.11799(8) 0.0456(5) Uani 1 1 d . .
H43A H 0.5608 0.2807 -0.0844 0.068 Uiso 1 1 calc R U
H43B H 0.4905 0.2663 -0.1266 0.068 Uiso 1 1 calc R U
H43C H 0.5420 0.3205 -0.1256 0.068 Uiso 1 1 calc R U
C44 C 0.6089(2) 0.26562(12) -0.19743(8) 0.0570(7) Uani 1 1 d . .
H44A H 0.5951 0.3008 -0.2058 0.085 Uiso 1 1 calc R U
H44B H 0.5521 0.2447 -0.2035 0.085 Uiso 1 1 calc R U
H44C H 0.6630 0.2533 -0.2162 0.085 Uiso 1 1 calc R U
C45 C 0.64764(18) 0.20629(9) -0.13330(9) 0.0471(5) Uani 1 1 d . .
H45A H 0.7019 0.1925 -0.1510 0.071 Uiso 1 1 calc R U
H45B H 0.5889 0.1878 -0.1415 0.071 Uiso 1 1 calc R U
H45C H 0.6602 0.2026 -0.0998 0.071 Uiso 1 1 calc R U
C46 C 0.46628(15) 0.30285(9) 0.05266(7) 0.0390(5) Uani 1 1 d . .
H46A H 0.4127 0.3139 0.0323 0.047 Uiso 1 1 calc R U
H46B H 0.4432 0.2751 0.0731 0.047 Uiso 1 1 calc R U
C47 C 0.54963(16) 0.28567(9) 0.02404(8) 0.0426(5) Uani 1 1 d . .
H47A H 0.5367 0.2508 0.0131 0.051 Uiso 1 1 calc R U
H47B H 0.5543 0.3076 -0.0039 0.051 Uiso 1 1 calc R U
C48 C 0.57384(16) 0.49889(8) 0.09933(7) 0.0369(5) Uani 1 1 d . .
H48A H 0.5162 0.5078 0.0808 0.044 Uiso 1 1 calc R U
H48B H 0.6254 0.5235 0.0920 0.044 Uiso 1 1 calc R U
C49 C 0.55053(17) 0.50013(9) 0.15112(7) 0.0421(5) Uani 1 1 d . .
H49A H 0.5079 0.4713 0.1589 0.051 Uiso 1 1 calc R U
H49B H 0.6106 0.4964 0.1693 0.051 Uiso 1 1 calc R U
C50 C 0.5015(2) 0.54931(12) 0.16447(9) 0.0697(8) Uani 1 1 d . .
H50A H 0.5447 0.5778 0.1579 0.105 Uiso 1 1 calc R U
H50B H 0.4859 0.5488 0.1978 0.105 Uiso 1 1 calc R U
H50C H 0.4423 0.5532 0.1463 0.105 Uiso 1 1 calc R U
C51 C 0.57323(17) 0.37387(8) 0.24930(7) 0.0384(5) Uani 1 1 d . .
H51A H 0.6290 0.3583 0.2653 0.046 Uiso 1 1 calc R U
H51B H 0.5151 0.3542 0.2574 0.046 Uiso 1 1 calc R U
C52 C 0.56147(17) 0.42775(9) 0.26507(7) 0.0415(5) Uani 1 1 d . .
H52A H 0.5034 0.4425 0.2504 0.050 Uiso 1 1 calc R U
H52B H 0.6178 0.4479 0.2549 0.050 Uiso 1 1 calc R U
C53 C 0.55214(17) 0.43045(10) 0.31796(7) 0.0442(5) Uani 1 1 d . .
H53A H 0.4962 0.4107 0.3280 0.066 Uiso 1 1 calc R U
H53B H 0.5439 0.4658 0.3275 0.066 Uiso 1 1 calc R U
H53C H 0.6103 0.4166 0.3324 0.066 Uiso 1 1 calc R U
C54 C 0.7400(2) 0.16838(10) 0.04731(9) 0.0520(6) Uani 1 1 d . .
C55 C 0.7674(3) 0.12316(12) 0.07699(12) 0.0772(10) Uani 1 1 d . .
H55A H 0.7147 0.1152 0.0985 0.116 Uiso 1 1 calc R U
H55B H 0.8255 0.1310 0.0949 0.116 Uiso 1 1 calc R U
H55C H 0.7796 0.0939 0.0568 0.116 Uiso 1 1 calc R U
C56 C 0.6293(2) 0.06341(12) -0.03556(10) 0.0635(7) Uani 1 1 d . .
H56A H 0.6913 0.0508 -0.0232 0.076 Uiso 1 1 calc R U
H56B H 0.6429 0.0911 -0.0579 0.076 Uiso 1 1 calc R U
C57 C 0.5776(2) 0.02179(13) -0.05960(10) 0.0642(8) Uani 1 1 d . .
H57A H 0.5586 -0.0039 -0.0367 0.096 Uiso 1 1 calc R U
H57B H 0.6200 0.0064 -0.0830 0.096 Uiso 1 1 calc R U
H57C H 0.5202 0.0353 -0.0750 0.096 Uiso 1 1 calc R U
N1 N 0.86530(12) 0.31104(7) 0.00688(5) 0.0324(4) Uani 1 1 d . .
N2 N 0.64142(13) 0.28612(8) 0.04778(6) 0.0423(4) Uani 1 1 d . .
H2C H 0.6367 0.2664 0.0737 0.051 Uiso 1 1 calc R U
H2D H 0.6535 0.3183 0.0575 0.051 Uiso 1 1 calc R U
O1 O 0.78840(10) 0.35741(5) 0.09332(4) 0.0315(3) Uani 1 1 d . .
O2 O 0.58793(10) 0.37283(5) 0.19955(4) 0.0325(3) Uani 1 1 d . .
O3 O 0.50076(9) 0.34429(5) 0.08006(4) 0.0303(3) Uani 1 1 d . .
O4 O 0.60452(10) 0.44872(5) 0.08858(4) 0.0322(3) Uani 1 1 d . .
O5 O 0.72313(11) 0.26503(6) -0.05491(5) 0.0369(3) Uani 1 1 d . .
O7 O 0.80469(13) 0.20230(7) 0.04281(6) 0.0513(4) Uani 1 1 d . .
O8 O 0.65987(15) 0.17104(7) 0.02958(9) 0.0706(6) Uani 1 1 d . .
O9 O 0.57164(14) 0.08188(8) 0.00158(8) 0.0689(6) Uani 1 1 d . .
H201 H 0.6014 0.1048 0.0158 0.103 Uiso 1 1 calc R U
Zn1 Zn 0.75472(2) 0.26208(2) 0.00994(2) 0.03235(8) Uani 1 1 d . .
H31 H 0.9441(15) 0.3557(9) -0.0321(7) 0.034(6) Uiso 1 1 d . .

loop_
_atom_site_aniso_label
_atom_site_aniso_U_11
_atom_site_aniso_U_22
_atom_site_aniso_U_33
_atom_site_aniso_U_23
_atom_site_aniso_U_13
_atom_site_aniso_U_12
C1 0.0305(9) 0.0332(11) 0.0266(9) 0.0009(8) -0.0040(7) -0.0016(8)
C2 0.0438(10) 0.0374(12) 0.0265(9) 0.0051(8) -0.0049(8) 0.0015(9)
C3 0.0482(11) 0.0289(11) 0.0220(9) 0.0055(7) -0.0020(8) -0.0010(9)
C4 0.0581(12) 0.0314(11) 0.0330(10) 0.0058(9) 0.0042(9) 0.0053(10)
C5 0.0753(16) 0.0261(11) 0.0358(11) 0.0024(9) 0.0073(11) -0.0010(11)
C6 0.0634(14) 0.0289(11) 0.0317(10) 0.0026(9) 0.0026(9) -0.0107(10)
C7 0.0489(11) 0.0325(11) 0.0234(9) 0.0040(8) 0.0015(8) -0.0083(9)
C8 0.0480(12) 0.0409(13) 0.0303(10) 0.0015(9) 0.0042(9) -0.0123(10)
C9 0.0334(10) 0.0384(12) 0.0320(10) -0.0067(8) 0.0019(8) -0.0080(9)
C10 0.0433(12) 0.0483(14) 0.0407(11) -0.0152(10) 0.0114(9) -0.0074(11)
C11 0.0412(11) 0.0465(15) 0.0555(14) -0.0204(11) 0.0096(10) 0.0003(10)
C12 0.0378(11) 0.0340(12) 0.0566(13) -0.0077(10) -0.0040(10) 0.0037(9)
C13 0.0319(9) 0.0353(12) 0.0365(10) -0.0052(9) -0.0046(8) -0.0003(8)
C14 0.0421(11) 0.0416(13) 0.0356(11) 0.0051(9) -0.0098(9) 0.0018(10)
C15 0.0417(10) 0.0295(11) 0.0295(9) 0.0070(8) -0.0066(8) 0.0016(8)
C16 0.0533(13) 0.0322(12) 0.0322(10) 0.0016(9) -0.0096(9) 0.0024(10)
C17 0.0626(14) 0.0327(12) 0.0282(10) 0.0010(8) -0.0019(9) 0.0079(10)
C18 0.0494(12) 0.0304(11) 0.0316(10) 0.0076(8) 0.0035(8) 0.0069(9)
C19 0.0438(10) 0.0251(10) 0.0275(9) 0.0095(8) -0.0004(8) 0.0018(9)
C20 0.0413(11) 0.0394(12) 0.0345(10) 0.0114(9) -0.0015(8) -0.0048(9)
C21 0.0309(9) 0.0336(11) 0.0332(10) 0.0040(8) -0.0031(8) -0.0038(8)
C22 0.0428(11) 0.0284(11) 0.0469(12) 0.0025(9) -0.0083(9) -0.0037(9)
C23 0.0439(11) 0.0334(12) 0.0456(12) -0.0108(9) -0.0091(9) -0.0026(9)
C24 0.0406(11) 0.0404(12) 0.0286(9) -0.0056(8) -0.0045(8) -0.0029(9)
C25 0.0311(9) 0.0277(10) 0.0256(9) -0.0033(7) -0.0036(7) -0.0013(8)
C26 0.0427(10) 0.0268(10) 0.0219(8) 0.0054(7) -0.0031(7) 0.0001(8)
C27 0.0298(9) 0.0328(11) 0.0272(9) -0.0043(8) -0.0010(7) -0.0018(8)
C28 0.0473(11) 0.0241(10) 0.0205(8) 0.0040(7) 0.0004(8) -0.0032(8)
C29 0.0463(11) 0.0345(12) 0.0335(10) -0.0003(9) -0.0034(9) 0.0084(10)
C30 0.0389(11) 0.0433(13) 0.0312(10) -0.0039(9) -0.0035(8) 0.0028(9)
C31 0.0371(10) 0.0284(10) 0.0318(10) -0.0006(8) 0.0053(8) 0.0019(8)
C32 0.0385(10) 0.0242(10) 0.0280(9) 0.0001(7) 0.0043(8) 0.0031(8)
C33 0.0423(10) 0.0237(10) 0.0343(10) 0.0026(8) 0.0062(8) 0.0017(8)
C34 0.0485(11) 0.0262(10) 0.0325(10) 0.0053(8) 0.0084(8) 0.0037(9)
C35 0.0523(12) 0.0319(11) 0.0254(9) 0.0030(8) 0.0014(8) 0.0036(9)
C36 0.0444(11) 0.0277(10) 0.0271(9) -0.0010(8) 0.0028(8) 0.0023(8)
C37 0.0428(11) 0.0248(10) 0.0231(8) 0.0007(7) 0.0059(7) 0.0037(8)
C38 0.0658(15) 0.0349(13) 0.0375(12) 0.0136(9) 0.0100(10) -0.0002(11)
C39 0.089(2) 0.0539(18) 0.0768(19) 0.0362(15) 0.0088(16) 0.0085(16)
C40 0.0774(18) 0.0646(19) 0.0595(16) 0.0266(15) 0.0127(14) -0.0175(16)
C41 0.104(2) 0.0618(18) 0.0401(13) 0.0110(12) 0.0300(14) -0.0031(17)
C42 0.0493(11) 0.0361(12) 0.0274(9) -0.0019(8) -0.0009(8) -0.0013(10)
C43 0.0446(12) 0.0443(14) 0.0478(13) -0.0029(11) -0.0019(10) 0.0001(11)
C44 0.0709(16) 0.0657(19) 0.0344(12) -0.0012(11) -0.0100(11) -0.0147(14)
C45 0.0561(14) 0.0333(12) 0.0520(13) -0.0061(10) -0.0010(11) -0.0051(11)
C46 0.0424(11) 0.0370(12) 0.0375(11) -0.0120(9) -0.0008(9) -0.0074(9)
C47 0.0467(12) 0.0414(13) 0.0396(11) -0.0160(10) -0.0019(9) 0.0014(10)
C48 0.0499(12) 0.0291(11) 0.0318(10) -0.0001(8) -0.0039(9) -0.0023(9)
C49 0.0501(12) 0.0468(14) 0.0295(10) -0.0048(9) -0.0040(9) -0.0031(11)
C50 0.106(2) 0.0573(18) 0.0453(13) -0.0204(13) 0.0039(15) 0.0050(17)
C51 0.0552(12) 0.0357(12) 0.0244(9) -0.0013(8) 0.0044(9) -0.0031(10)
C52 0.0492(12) 0.0354(12) 0.0398(11) -0.0039(9) 0.0064(9) 0.0005(10)
C53 0.0478(12) 0.0464(14) 0.0385(11) -0.0118(10) 0.0023(10) 0.0016(11)
C54 0.0736(17) 0.0315(12) 0.0510(14) 0.0077(10) 0.0216(13) 0.0145(12)
C55 0.107(2) 0.0494(17) 0.075(2) 0.0290(15) 0.0346(18) 0.0267(17)
C56 0.0616(16) 0.0624(19) 0.0664(17) 0.0133(14) 0.0188(14) 0.0064(14)
C57 0.0607(16) 0.078(2) 0.0536(15) 0.0092(14) 0.0038(13) 0.0114(15)
N1 0.0375(8) 0.0309(9) 0.0288(8) -0.0018(7) 0.0011(7) 0.0039(7)
N2 0.0464(10) 0.0438(11) 0.0367(9) -0.0121(8) 0.0051(8) -0.0019(9)
O1 0.0406(7) 0.0289(7) 0.0251(6) -0.0031(5) -0.0053(5) 0.0044(6)
O2 0.0480(8) 0.0254(7) 0.0242(6) 0.0004(5) 0.0005(6) -0.0028(6)
O3 0.0347(7) 0.0291(7) 0.0272(6) -0.0059(5) 0.0003(5) -0.0008(6)
O4 0.0423(7) 0.0317(8) 0.0227(6) 0.0041(5) -0.0015(5) 0.0008(6)
O5 0.0485(8) 0.0330(8) 0.0291(7) 0.0034(6) 0.0041(6) -0.0085(6)
O7 0.0631(10) 0.0421(10) 0.0488(9) 0.0154(7) 0.0112(8) 0.0110(9)
O8 0.0743(13) 0.0324(10) 0.1050(16) 0.0004(10) 0.0004(12) 0.0063(9)
O9 0.0623(12) 0.0535(13) 0.0908(15) -0.0047(10) 0.0236(11) 0.0022(10)
Zn1 0.04213(13) 0.02906(13) 0.02585(12) 0.00257(9) 0.00558(9) 0.00169(10)

loop_
_atom_type_symbol
_atom_type_description
_atom_type_scat_dispersion_real
_atom_type_scat_dispersion_imag
_atom_type_scat_source
C C 0.0033 0.0016 'International Tables Vol C Tables 4.2.6.8 and 6.1.1.4'
H H 0.0000 0.0000 'International Tables Vol C Tables 4.2.6.8 and 6.1.1.4'
N N 0.0061 0.0033 'International Tables Vol C Tables 4.2.6.8 and 6.1.1.4'
O O 0.0106 0.0060 'International Tables Vol C Tables 4.2.6.8 and 6.1.1.4'
Zn Zn 0.2839 1.4301 'International Tables Vol C Tables 4.2.6.8 and 6.1.1.4'

loop_
_geom_angle_atom_site_label_1
_geom_angle_atom_site_label_2
_geom_angle_atom_site_label_3
_geom_angle
C25 C1 C24 117.19(19)
C25 C1 C2 123.80(18)
C24 C1 C2 119.00(17)
C3 C2 C1 117.84(16)
C28 C3 C4 118.1(2)
C28 C3 C2 121.85(19)
C4 C3 C2 120.0(2)
C5 C4 C3 120.7(2)
C6 C5 C4 120.1(2)
C5 C6 C7 121.1(2)
C6 C7 C28 117.8(2)
C6 C7 C8 119.3(2)
C28 C7 C8 122.86(19)
C7 C8 C9 118.95(17)
C10 C9 C27 116.8(2)
C10 C9 C8 119.56(19)
C27 C9 C8 123.51(18)
C11 C10 C9 122.0(2)
C10 C11 C12 119.8(2)
C11 C12 C13 120.5(2)
C12 C13 C27 118.5(2)
C12 C13 C14 119.6(2)
C27 C13 C14 121.80(18)
C15 C14 C13 121.44(17)
C26 C15 C16 117.62(19)
C26 C15 C14 124.70(18)
C16 C15 C14 117.58(18)
C17 C16 C15 121.8(2)
C16 C17 C18 119.5(2)
C17 C18 C19 121.0(2)
C26 C19 C18 118.14(19)
C26 C19 C20 124.66(18)
C18 C19 C20 117.16(18)
C21 C20 C19 118.95(17)
C22 C21 C25 118.25(18)
C22 C21 C20 119.69(19)
C25 C21 C20 122.04(18)
C23 C22 C21 120.9(2)
C24 C23 C22 119.4(2)
C23 C24 C1 121.91(19)
C1 C25 C21 122.24(18)
C1 C25 O1 120.58(17)
C21 C25 O1 117.10(16)
O4 C26 C15 119.34(17)
O4 C26 C19 118.57(17)
C15 C26 C19 121.90(17)
O3 C27 C13 117.88(17)
O3 C27 C9 119.65(18)
C13 C27 C9 122.33(19)
O2 C28 C3 119.14(17)
O2 C28 C7 118.77(18)
C3 C28 C7 122.09(19)
O1 C29 C30 112.55(17)
N1 C30 C29 112.70(17)
N1 C31 C32 128.0(2)
C37 C32 C33 120.40(18)
C37 C32 C31 125.46(17)
C33 C32 C31 114.05(18)
C34 C33 C32 122.36(19)
C33 C34 C35 116.32(18)
C33 C34 C38 124.0(2)
C35 C34 C38 119.64(19)
C36 C35 C34 124.94(19)
C35 C36 C37 117.88(19)
C35 C36 C42 121.11(18)
C37 C36 C42 120.93(17)
O5 C37 C32 122.94(17)
O5 C37 C36 118.98(18)
C32 C37 C36 118.08(17)
C40 C38 C39 108.7(2)
C40 C38 C34 111.96(19)
C39 C38 C34 109.4(2)
C40 C38 C41 108.1(2)
C39 C38 C41 109.9(2)
C34 C38 C41 108.7(2)
C36 C42 C45 111.63(18)
C36 C42 C43 108.89(17)
C45 C42 C43 109.93(19)
C36 C42 C44 112.34(18)
C45 C42 C44 107.04(19)
C43 C42 C44 106.89(19)
O3 C46 C47 105.90(16)
N2 C47 C46 115.19(17)
O4 C48 C49 107.14(17)
C50 C49 C48 111.2(2)
O2 C51 C52 109.33(17)
C51 C52 C53 110.66(19)
O8 C54 O7 123.9(2)
O8 C54 C55 120.4(3)
O7 C54 C55 115.7(3)
O9 C56 C57 109.2(2)
C31 N1 C30 116.56(18)
C31 N1 Zn1 120.27(14)
C30 N1 Zn1 123.17(13)
C47 N2 Zn1 115.78(13)
C25 O1 C29 116.12(15)
C28 O2 C51 111.99(14)
C27 O3 C46 117.47(15)
C26 O4 C48 115.40(15)
C37 O5 Zn1 127.11(13)
C54 O7 Zn1 111.32(16)
O5 Zn1 O7 125.43(7)
O5 Zn1 N1 96.16(6)
O7 Zn1 N1 105.50(7)
O5 Zn1 N2 109.27(7)
O7 Zn1 N2 105.80(8)
N1 Zn1 N2 114.75(7)

loop_
_geom_bond_atom_site_label_1
_geom_bond_atom_site_label_2
_geom_bond_distance
C1 C25 1.391(3)
C1 C24 1.398(3)
C1 C2 1.518(3)
C2 C3 1.513(3)
C3 C28 1.388(3)
C3 C4 1.400(3)
C4 C5 1.381(3)
C5 C6 1.379(4)
C6 C7 1.395(3)
C7 C28 1.396(3)
C7 C8 1.511(3)
C8 C9 1.517(3)
C9 C10 1.394(3)
C9 C27 1.395(3)
C10 C11 1.376(4)
C11 C12 1.380(3)
C12 C13 1.389(3)
C13 C27 1.391(3)
C13 C14 1.519(3)
C14 C15 1.519(3)
C15 C26 1.393(3)
C15 C16 1.397(3)
C16 C17 1.377(3)
C17 C18 1.381(3)
C18 C19 1.399(3)
C19 C26 1.398(3)
C19 C20 1.520(3)
C20 C21 1.510(3)
C21 C22 1.389(3)
C21 C25 1.392(3)
C22 C23 1.387(3)
C23 C24 1.375(3)
C25 O1 1.401(2)
C26 O4 1.385(2)
C27 O3 1.383(2)
C28 O2 1.387(2)
C29 O1 1.433(2)
C29 C30 1.506(3)
C30 N1 1.474(2)
C31 N1 1.290(3)
C31 C32 1.451(3)
C32 C37 1.417(3)
C32 C33 1.418(3)
C33 C34 1.367(3)
C34 C35 1.411(3)
C34 C38 1.534(3)
C35 C36 1.384(3)
C36 C37 1.438(3)
C36 C42 1.528(3)
C37 O5 1.309(2)
C38 C40 1.519(4)
C38 C39 1.520(4)
C38 C41 1.543(4)
C42 C45 1.536(3)
C42 C43 1.538(3)
C42 C44 1.540(3)
C46 O3 1.430(2)
C46 C47 1.491(3)
C47 N2 1.446(3)
C48 O4 1.426(3)
C48 C49 1.518(3)
C49 C50 1.517(4)
C51 O2 1.439(2)
C51 C52 1.502(3)
C52 C53 1.522(3)
C54 O8 1.227(3)
C54 O7 1.276(3)
C54 C55 1.515(4)
C56 O9 1.418(3)
C56 C57 1.483(4)
N1 Zn1 2.0116(18)
N2 Zn1 2.0152(17)
O5 Zn1 1.9099(14)
O7 Zn1 1.9655(16)
